data_1543806
loop_
_publ_author_name
'Prabagar, B.'
'Nayak, Sanatan'
'Prasad, Rangu'
'Sahoo, Akhila K.'

_publ_section_title
;
 Dimethyl Sulfoxide and N-Iodosuccinimide Promoted 5-exo-dig Oxidative
 Cyclization of Yne-Tethered Ynamide: Access to Pyrrolidones and
 Spiro-pyrrolidones.
;
_journal_issue 13
_journal_name_full 'Organic letters'
_journal_page_first 3066
_journal_page_last 3069
_journal_paper_doi 10.1021/acs.orglett.6b01149
_journal_volume 18
_journal_year 2016
_chemical_formula_sum 'C23 H17 N O2'
_chemical_formula_weight 339.38
_chemical_name_systematic
; 
 ? 
;
_space_group_IT_number 33
_symmetry_cell_setting orthorhombic
_symmetry_space_group_name_Hall 'P 2c -2n'
_symmetry_space_group_name_H-M 'P n a 21'
_atom_sites_solution_hydrogens geom
_atom_sites_solution_primary direct
_atom_sites_solution_secondary difmap
_audit_creation_method SHELXL-97
_cell_angle_alpha 90.00
_cell_angle_beta 90.00
_cell_angle_gamma 90.00
_cell_formula_units_Z 8
_cell_length_a 11.9577(13)
_cell_length_b 33.256(3)
_cell_length_c 8.9182(7)
_cell_measurement_reflns_used 7264
_cell_measurement_temperature 293(2)
_cell_measurement_theta_max 1.000
_cell_measurement_theta_min 0.810
_cell_volume 3546.5(6)
_computing_cell_refinement 'Bruker SMART'
_computing_data_collection 'Bruker SMART'
_computing_data_reduction 'Bruker SAINT'
_computing_molecular_graphics 'Mercury v. 1.3 (CCDC)'
_computing_publication_material 'SHELXL-97 (Sheldrick, 1997)'
_computing_structure_refinement 'SHELXL-97 (Sheldrick, 1997)'
_computing_structure_solution 'SHELXS-97 (Sheldrick, 1990)'
_diffrn_ambient_temperature 293(2)
_diffrn_measured_fraction_theta_full 0.996
_diffrn_measured_fraction_theta_max 0.996
_diffrn_measurement_device_type 'CCD area detector'
_diffrn_measurement_method 'phi and omega scans'
_diffrn_radiation_monochromator graphite
_diffrn_radiation_source 'fine-focus sealed tube'
_diffrn_radiation_type MoK\a
_diffrn_radiation_wavelength 0.71073
_diffrn_reflns_av_R_equivalents 0.05
_diffrn_reflns_av_sigmaI/netI 0.1820
_diffrn_reflns_limit_h_max 14
_diffrn_reflns_limit_h_min -14
_diffrn_reflns_limit_k_max 41
_diffrn_reflns_limit_k_min -41
_diffrn_reflns_limit_l_max 9
_diffrn_reflns_limit_l_min -11
_diffrn_reflns_number 29371
_diffrn_reflns_theta_full 26.39
_diffrn_reflns_theta_max 26.39
_diffrn_reflns_theta_min 2.36
_exptl_absorpt_coefficient_mu 0.081
_exptl_absorpt_correction_T_max 1.000
_exptl_absorpt_correction_T_min 0.810
_exptl_absorpt_correction_type empirical
_exptl_absorpt_process_details Sadabs
_exptl_crystal_colour colorless
_exptl_crystal_density_diffrn 1.271
_exptl_crystal_density_method 'not measured'
_exptl_crystal_description round
_exptl_crystal_F_000 1424
_exptl_crystal_size_max 0.2
_exptl_crystal_size_mid 0.1
_exptl_crystal_size_min 0.09
_refine_diff_density_max 0.172
_refine_diff_density_min -0.192
_refine_diff_density_rms 0.044
_refine_ls_abs_structure_details 'Flack H D (1983), Acta Cryst. A39, 876-881'
_refine_ls_abs_structure_Flack 0(2)
_refine_ls_extinction_method none
_refine_ls_goodness_of_fit_ref 1.046
_refine_ls_hydrogen_treatment mixed
_refine_ls_matrix_type full
_refine_ls_number_parameters 475
_refine_ls_number_reflns 6896
_refine_ls_number_restraints 1
_refine_ls_restrained_S_all 1.046
_refine_ls_R_factor_all 0.2090
_refine_ls_R_factor_gt 0.0908
_refine_ls_shift/su_max 0.1
_refine_ls_shift/su_mean 0.018
_refine_ls_structure_factor_coef Fsqd
_refine_ls_weighting_details 'calc w=1/[\s^2^(Fo^2^)+(0.0368P)^2^+0.5827P] where P=(Fo^2^+2Fc^2^)/3'
_refine_ls_weighting_scheme calc
_refine_ls_wR_factor_gt 0.1106
_refine_ls_wR_factor_ref 0.1372
_reflns_number_gt 3438
_reflns_number_total 6896
_reflns_threshold_expression >2sigma(I)
_cod_data_source_file ol6b01149_si_004.cif
_cod_data_source_block praba44
_cod_original_cell_volume 3546.4(6)
_cod_database_code 1543806

loop_
_symmetry_equiv_pos_as_xyz
'x, y, z'
'-x, -y, z+1/2'
'x+1/2, -y+1/2, z'
'-x+1/2, y+1/2, z+1/2'

loop_
_atom_site_label
_atom_site_type_symbol
_atom_site_fract_x
_atom_site_fract_y
_atom_site_fract_z
_atom_site_U_iso_or_equiv
_atom_site_adp_type
_atom_site_occupancy
_atom_site_symmetry_multiplicity
_atom_site_calc_flag
_atom_site_refinement_flags
O3 O 0.4874(3) 0.66136(10) 0.8528(4) 0.0516(10) Uani 1 1 d .
C27 C 0.6772(4) 0.90089(13) 0.3805(5) 0.0308(12) Uani 1 1 d .
O4 O 0.7599(3) 0.79486(9) 0.8476(4) 0.0428(9) Uani 1 1 d .
C12 C 0.7359(4) 0.70218(12) 0.8125(5) 0.0285(12) Uani 1 1 d .
C25 C 0.6836(4) 0.90847(12) 0.2125(5) 0.0273(12) Uani 1 1 d .
C8 C 0.7080(4) 0.73997(13) 0.5913(5) 0.0292(12) Uani 1 1 d .
C32 C 0.5369(5) 0.95024(13) 0.0553(6) 0.0481(15) Uani 1 1 d .
H32 H 0.5748 0.9466 -0.0374 0.058 Uiso 1 1 calc R
C20 C 0.5349(4) 0.72745(13) 0.7650(5) 0.0288(12) Uani 1 1 d .
H20 H 0.495(3) 0.7425(11) 0.684(5) 0.035 Uiso 1 1 calc .
C13 C 0.8084(4) 0.68820(13) 0.7002(5) 0.0342(13) Uani 1 1 d .
O2 O 0.7846(3) 0.98911(10) 0.0402(5) 0.0712(12) Uani 1 1 d .
C28 C 0.5854(4) 0.91957(13) 0.4432(6) 0.0319(12) Uani 1 1 d .
N1 N 0.5882(3) 0.77614(11) 0.9379(4) 0.0401(11) Uani 1 1 d .
H1 H 0.5817 0.7954 1.0050 0.048 Uiso 1 1 calc R
C23 C 0.7972(4) 0.92524(14) 0.1581(6) 0.0349(13) Uani 1 1 d .
H23 H 0.856(4) 0.9154(12) 0.229(5) 0.042 Uiso 1 1 calc .
C18 C 0.6774(5) 0.77294(13) 0.8489(5) 0.0292(12) Uani 1 1 d .
N2 N 0.7537(4) 0.86861(11) 0.0193(4) 0.0450(12) Uani 1 1 d .
H2 H 0.7659 0.8477 -0.0389 0.054 Uiso 1 1 calc R
C6 C 0.5243(4) 0.66552(15) 0.5916(6) 0.0421(14) Uani 1 1 d .
C21 C 0.6628(4) 0.73554(12) 0.7490(5) 0.0272(12) Uani 1 1 d .
C22 C 0.5096(4) 0.68266(14) 0.7467(6) 0.0378(13) Uani 1 1 d .
C19 C 0.5026(4) 0.74568(14) 0.9164(6) 0.0432(14) Uani 1 1 d .
H19A H 0.4271 0.7578 0.9128 0.052 Uiso 1 1 calc R
H19B H 0.5049 0.7253 0.9972 0.052 Uiso 1 1 calc R
C44 C 0.8043(4) 0.97076(16) 0.1556(7) 0.0461(14) Uani 1 1 d .
C33 C 0.3819(5) 0.97659(17) 0.1977(9) 0.070(2) Uani 1 1 d .
H33 H 0.3139 0.9913 0.2003 0.084 Uiso 1 1 calc R
C30 C 0.5795(4) 0.93432(12) 0.1876(6) 0.0327(13) Uani 1 1 d .
C43 C 0.8345(4) 0.99335(16) 0.2955(6) 0.0441(14) Uani 1 1 d .
C38 C 0.5644(5) 0.91743(15) 0.5964(6) 0.0458(14) Uani 1 1 d .
H38 H 0.5017 0.9304 0.6405 0.055 Uiso 1 1 calc R
C7 C 0.7900(4) 0.71136(14) 0.5626(6) 0.0397(13) Uani 1 1 d .
C29 C 0.5217(4) 0.93961(13) 0.3223(6) 0.0356(13) Uani 1 1 d .
C5 C 0.4994(5) 0.68663(16) 0.4657(7) 0.0533(16) Uani 1 1 d .
H5 H 0.4683 0.7128 0.4732 0.064 Uiso 1 1 calc R
C26 C 0.6743(5) 0.86877(14) 0.1233(5) 0.0312(12) Uani 1 1 d .
C35 C 0.7494(4) 0.87847(14) 0.4663(5) 0.0387(13) Uani 1 1 d .
H35 H 0.8113 0.8650 0.4222 0.046 Uiso 1 1 calc R
C11 C 0.8074(6) 0.7365(2) 0.3146(7) 0.0699(19) Uani 1 1 d .
H11 H 0.8406 0.7359 0.2178 0.084 Uiso 1 1 calc R
C17 C 0.7398(4) 0.68600(13) 0.9528(6) 0.0401(13) Uani 1 1 d .
H17 H 0.6905 0.6955 1.0285 0.048 Uiso 1 1 calc R
C31 C 0.4358(5) 0.97198(15) 0.0630(8) 0.0579(17) Uani 1 1 d .
H31 H 0.4049 0.9835 -0.0253 0.069 Uiso 1 1 calc R
C34 C 0.4224(5) 0.96083(15) 0.3281(8) 0.0557(16) Uani 1 1 d .
H34 H 0.3834 0.9643 0.4200 0.067 Uiso 1 1 calc R
C42 C 0.8209(6) 1.03492(16) 0.2959(8) 0.076(2) Uani 1 1 d .
H42 H 0.7912 1.0483 0.2106 0.092 Uiso 1 1 calc R
C14 C 0.8840(5) 0.65778(17) 0.7315(7) 0.0597(17) Uani 1 1 d .
H14 H 0.9332 0.6481 0.6560 0.072 Uiso 1 1 calc R
C9 C 0.6770(5) 0.76753(14) 0.4830(6) 0.0500(15) Uani 1 1 d .
H9 H 0.6226 0.7876 0.5032 0.060 Uiso 1 1 calc R
C45 C 0.8407(5) 0.70897(17) 0.4211(6) 0.0547(16) Uani 1 1 d .
H45 H 0.8956 0.6892 0.3995 0.066 Uiso 1 1 calc R
C36 C 0.7293(5) 0.87599(16) 0.6192(6) 0.0499(15) Uani 1 1 d .
H36 H 0.7781 0.8607 0.6811 0.060 Uiso 1 1 calc R
C4 C 0.5199(6) 0.6695(2) 0.3242(7) 0.078(2) Uani 1 1 d .
H4 H 0.5007 0.6837 0.2355 0.094 Uiso 1 1 calc R
C24 C 0.8188(5) 0.90518(14) 0.0083(6) 0.0504(15) Uani 1 1 d .
H24A H 0.7927 0.9222 -0.0758 0.061 Uiso 1 1 calc R
H24B H 0.8993 0.8992 -0.0053 0.061 Uiso 1 1 calc R
C16 C 0.8161(5) 0.65555(16) 0.9851(6) 0.0543(16) Uani 1 1 d .
H16 H 0.8198 0.6443 1.0830 0.065 Uiso 1 1 calc R
C15 C 0.8865(5) 0.64182(17) 0.8728(8) 0.071(2) Uani 1 1 d .
H15 H 0.9379 0.6208 0.8945 0.085 Uiso 1 1 calc R
C2 C 0.5922(7) 0.6109(2) 0.4403(11) 0.102(3) Uani 1 1 d .
H2A H 0.6255 0.5850 0.4325 0.122 Uiso 1 1 calc R
C10 C 0.7275(6) 0.76489(19) 0.3455(7) 0.0662(19) Uani 1 1 d .
H10 H 0.7064 0.7833 0.2690 0.079 Uiso 1 1 calc R
C37 C 0.6400(5) 0.89529(16) 0.6814(6) 0.0485(15) Uani 1 1 d .
H37 H 0.6291 0.8936 0.7868 0.058 Uiso 1 1 calc R
C1 C 0.5684(5) 0.62721(16) 0.5788(8) 0.0686(19) Uani 1 1 d .
H1A H 0.5824 0.6119 0.6667 0.082 Uiso 1 1 calc R
C39 C 0.8769(5) 0.97457(18) 0.4200(7) 0.0695(19) Uani 1 1 d .
H39 H 0.8846 0.9461 0.4206 0.083 Uiso 1 1 calc R
C41 C 0.8981(7) 1.0370(2) 0.5457(11) 0.101(3) Uani 1 1 d .
H41 H 0.9227 1.0521 0.6299 0.121 Uiso 1 1 calc R
C46 C 0.8517(7) 1.0568(2) 0.4247(10) 0.096(3) Uani 1 1 d .
H46 H 0.8406 1.0851 0.4282 0.116 Uiso 1 1 calc R
C3 C 0.5674(7) 0.6324(3) 0.3149(10) 0.095(3) Uani 1 1 d .
H3 H 0.5836 0.6214 0.2192 0.114 Uiso 1 1 calc R
C40 C 0.9092(5) 0.9968(2) 0.5463(8) 0.082(2) Uani 1 1 d .
H40 H 0.9387 0.9835 0.6319 0.099 Uiso 1 1 calc R
O6 O 0.6037(3) 0.84272(9) 0.1480(4) 0.0437(9) Uani 1 1 d .

loop_
_atom_site_aniso_label
_atom_site_aniso_U_11
_atom_site_aniso_U_22
_atom_site_aniso_U_33
_atom_site_aniso_U_23
_atom_site_aniso_U_13
_atom_site_aniso_U_12
O3 0.054(3) 0.035(2) 0.066(3) 0.003(2) -0.002(2) -0.008(2)
C27 0.034(3) 0.026(3) 0.033(3) -0.007(2) -0.007(3) -0.005(3)
O4 0.042(2) 0.0279(19) 0.059(2) -0.0131(18) -0.004(2) -0.0092(18)
C12 0.025(3) 0.021(3) 0.040(3) -0.008(3) -0.010(2) 0.000(2)
C25 0.037(3) 0.018(2) 0.028(3) -0.006(2) -0.005(2) 0.001(2)
C8 0.034(3) 0.018(3) 0.035(3) -0.007(2) -0.006(2) -0.007(2)
C32 0.063(4) 0.023(3) 0.058(4) -0.001(3) -0.022(3) 0.001(3)
C20 0.017(3) 0.023(3) 0.047(3) 0.005(2) -0.008(2) 0.005(2)
C13 0.030(3) 0.026(3) 0.046(3) -0.010(3) -0.004(3) 0.003(3)
O2 0.085(3) 0.048(2) 0.080(3) 0.019(2) -0.026(3) -0.004(2)
C28 0.030(3) 0.019(3) 0.046(3) -0.012(3) 0.001(3) -0.004(2)
N1 0.040(3) 0.035(2) 0.046(3) -0.020(2) -0.004(2) 0.005(2)
C23 0.039(3) 0.026(3) 0.039(3) -0.008(2) -0.005(3) 0.003(3)
C18 0.040(3) 0.016(3) 0.031(3) -0.002(2) -0.005(3) 0.005(3)
N2 0.071(3) 0.029(2) 0.035(3) -0.017(2) 0.004(3) -0.005(2)
C6 0.039(4) 0.030(3) 0.057(4) -0.012(3) -0.004(3) -0.012(3)
C21 0.022(3) 0.023(3) 0.037(3) 0.000(2) -0.003(2) 0.001(2)
C22 0.020(3) 0.029(3) 0.065(4) 0.008(3) -0.006(3) -0.002(2)
C19 0.034(3) 0.037(3) 0.059(4) -0.010(3) 0.001(3) -0.001(3)
C44 0.041(4) 0.040(3) 0.057(4) -0.005(3) -0.007(3) 0.004(3)
C33 0.044(4) 0.056(4) 0.109(6) -0.009(4) -0.011(4) 0.013(3)
C30 0.037(3) 0.012(2) 0.048(3) -0.013(2) -0.020(3) 0.004(2)
C43 0.035(3) 0.038(3) 0.059(4) -0.012(3) 0.007(3) -0.010(3)
C38 0.043(4) 0.045(3) 0.049(4) -0.016(3) 0.008(3) 0.001(3)
C7 0.040(3) 0.033(3) 0.046(4) -0.013(3) -0.003(3) -0.009(3)
C29 0.036(3) 0.021(3) 0.050(4) -0.010(3) -0.010(3) -0.003(2)
C5 0.062(4) 0.044(3) 0.055(4) -0.008(3) -0.004(3) -0.017(3)
C26 0.049(4) 0.026(3) 0.019(3) -0.002(2) -0.012(3) 0.008(3)
C35 0.040(4) 0.044(3) 0.031(3) -0.007(3) 0.002(3) 0.010(3)
C11 0.087(5) 0.076(5) 0.047(4) -0.008(4) 0.002(4) -0.031(4)
C17 0.034(3) 0.035(3) 0.051(4) 0.000(3) -0.007(3) 0.005(3)
C31 0.050(4) 0.038(3) 0.086(5) 0.013(3) -0.038(4) 0.007(3)
C34 0.042(4) 0.048(4) 0.077(5) 0.001(4) -0.002(4) 0.014(3)
C42 0.091(5) 0.035(4) 0.104(6) -0.012(4) 0.030(4) -0.011(4)
C14 0.058(5) 0.053(4) 0.069(4) -0.009(3) 0.008(4) 0.019(3)
C9 0.056(4) 0.033(3) 0.061(4) 0.001(3) -0.013(3) -0.008(3)
C45 0.059(4) 0.049(4) 0.057(4) -0.016(3) 0.011(3) -0.013(3)
C36 0.057(4) 0.053(4) 0.039(4) -0.001(3) -0.007(3) -0.002(3)
C4 0.100(6) 0.078(5) 0.055(5) -0.015(4) 0.006(4) -0.046(5)
C24 0.059(4) 0.043(3) 0.049(4) -0.010(3) 0.010(3) -0.009(3)
C16 0.059(4) 0.050(4) 0.055(4) 0.019(3) -0.022(3) -0.001(3)
C15 0.065(5) 0.048(4) 0.098(6) 0.013(4) -0.002(4) 0.024(3)
C2 0.118(7) 0.067(5) 0.119(7) -0.049(6) 0.004(6) 0.004(5)
C10 0.091(6) 0.063(4) 0.045(4) 0.010(4) -0.018(4) -0.024(4)
C37 0.056(4) 0.061(4) 0.029(3) 0.001(3) 0.005(3) -0.012(3)
C1 0.081(5) 0.033(3) 0.092(5) -0.017(4) -0.017(4) 0.007(3)
C39 0.062(5) 0.061(4) 0.085(5) -0.027(4) -0.013(4) -0.013(4)
C41 0.106(7) 0.071(6) 0.126(7) -0.050(5) 0.030(6) -0.034(5)
C46 0.118(7) 0.045(5) 0.126(7) -0.043(5) 0.030(6) -0.023(5)
C3 0.099(7) 0.091(6) 0.096(7) -0.061(6) 0.024(6) -0.026(5)
C40 0.071(5) 0.092(5) 0.084(5) -0.038(5) -0.004(4) -0.024(4)
O6 0.054(3) 0.0298(19) 0.047(2) -0.0102(17) -0.0026(19) -0.0053(19)

loop_
_atom_type_symbol
_atom_type_description
_atom_type_scat_dispersion_real
_atom_type_scat_dispersion_imag
_atom_type_scat_source
C C 0.0033 0.0016 'International Tables Vol C Tables 4.2.6.8 and 6.1.1.4'
H H 0.0000 0.0000 'International Tables Vol C Tables 4.2.6.8 and 6.1.1.4'
N N 0.0061 0.0033 'International Tables Vol C Tables 4.2.6.8 and 6.1.1.4'
O O 0.0106 0.0060 'International Tables Vol C Tables 4.2.6.8 and 6.1.1.4'

loop_
_geom_angle_atom_site_label_1
_geom_angle_atom_site_label_2
_geom_angle_atom_site_label_3
_geom_angle
C35 C27 C28 121.2(5)
C35 C27 C25 127.4(4)
C28 C27 C25 111.4(4)
C17 C12 C13 120.2(4)
C17 C12 C21 130.5(4)
C13 C12 C21 109.3(4)
C27 C25 C30 101.2(4)
C27 C25 C26 111.2(4)
C30 C25 C26 110.3(4)
C27 C25 C23 114.4(4)
C30 C25 C23 117.8(4)
C26 C25 C23 102.1(4)
C9 C8 C7 120.9(5)
C9 C8 C21 128.2(5)
C7 C8 C21 110.8(4)
C30 C32 C31 117.9(5)
C22 C20 C19 115.5(4)
C22 C20 C21 110.6(4)
C19 C20 C21 105.0(4)
C14 C13 C12 120.0(5)
C14 C13 C7 130.6(5)
C12 C13 C7 109.3(4)
C27 C28 C38 121.3(5)
C27 C28 C29 108.5(4)
C38 C28 C29 130.3(5)
C18 N1 C19 115.4(4)
C24 C23 C44 114.6(4)
C24 C23 C25 105.5(4)
C44 C23 C25 114.4(4)
O4 C18 N1 127.0(4)
O4 C18 C21 124.4(5)
N1 C18 C21 108.6(4)
C26 N2 C24 115.4(4)
C5 C6 C1 119.4(6)
C5 C6 C22 122.6(5)
C1 C6 C22 118.0(5)
C8 C21 C12 102.2(4)
C8 C21 C18 114.7(4)
C12 C21 C18 108.0(4)
C8 C21 C20 116.8(4)
C12 C21 C20 113.8(4)
C18 C21 C20 101.4(4)
O3 C22 C6 121.4(4)
O3 C22 C20 122.0(5)
C6 C22 C20 116.4(4)
N1 C19 C20 102.4(4)
O2 C44 C43 119.8(5)
O2 C44 C23 120.1(5)
C43 C44 C23 120.1(5)
C34 C33 C31 122.5(6)
C32 C30 C29 120.1(5)
C32 C30 C25 129.4(5)
C29 C30 C25 110.4(4)
C39 C43 C42 119.6(6)
C39 C43 C44 122.3(5)
C42 C43 C44 118.1(6)
C28 C38 C37 116.4(5)
C8 C7 C45 120.6(5)
C8 C7 C13 108.2(4)
C45 C7 C13 131.2(5)
C34 C29 C30 121.4(5)
C34 C29 C28 130.2(5)
C30 C29 C28 108.4(4)
C6 C5 C4 119.6(6)
O6 C26 N2 127.9(4)
O6 C26 C25 124.0(5)
N2 C26 C25 108.2(4)
C27 C35 C36 118.1(5)
C10 C11 C45 121.3(6)
C12 C17 C16 120.0(5)
C33 C31 C32 120.2(6)
C33 C34 C29 118.0(6)
C43 C42 C46 119.0(6)
C15 C14 C13 119.0(6)
C10 C9 C8 117.8(5)
C11 C45 C7 117.3(6)
C37 C36 C35 120.5(5)
C3 C4 C5 119.6(7)
N2 C24 C23 102.6(4)
C15 C16 C17 119.2(5)
C14 C15 C16 121.6(6)
C3 C2 C1 119.0(7)
C9 C10 C11 122.1(6)
C36 C37 C38 122.4(5)
C2 C1 C6 121.0(7)
C43 C39 C40 120.9(6)
C40 C41 C46 121.2(8)
C41 C46 C42 119.7(7)
C2 C3 C4 121.2(7)
C41 C40 C39 119.6(8)

loop_
_geom_bond_atom_site_label_1
_geom_bond_atom_site_label_2
_geom_bond_distance
O3 C22 1.211(6)
C27 C35 1.374(6)
C27 C28 1.380(6)
C27 C25 1.521(6)
O4 C18 1.227(5)
C12 C17 1.362(6)
C12 C13 1.404(6)
C12 C21 1.522(6)
C25 C30 1.530(6)
C25 C26 1.546(6)
C25 C23 1.547(6)
C8 C9 1.382(6)
C8 C7 1.390(6)
C8 C21 1.514(6)
C32 C30 1.390(6)
C32 C31 1.411(7)
C20 C22 1.529(6)
C20 C19 1.530(6)
C20 C21 1.560(6)
C13 C14 1.385(7)
C13 C7 1.465(6)
O2 C44 1.219(6)
C28 C38 1.391(6)
C28 C29 1.478(6)
N1 C18 1.333(6)
N1 C19 1.453(6)
C23 C24 1.515(6)
C23 C44 1.516(6)
C18 C21 1.540(6)
N2 C26 1.327(6)
N2 C24 1.448(5)
C6 C5 1.357(7)
C6 C1 1.384(7)
C6 C22 1.506(7)
C44 C43 1.500(7)
C33 C34 1.364(8)
C33 C31 1.371(8)
C30 C29 1.396(6)
C43 C39 1.372(7)
C43 C42 1.392(7)
C38 C37 1.392(7)
C7 C45 1.402(7)
C29 C34 1.383(6)
C5 C4 1.407(8)
C26 O6 1.229(5)
C35 C36 1.387(6)
C11 C10 1.371(8)
C11 C45 1.379(7)
C17 C16 1.393(6)
C42 C46 1.409(9)
C14 C15 1.367(8)
C9 C10 1.369(7)
C36 C37 1.364(7)
C4 C3 1.360(9)
C16 C15 1.386(8)
C2 C3 1.360(9)
C2 C1 1.379(9)
C39 C40 1.401(8)
C41 C40 1.346(8)
C41 C46 1.380(10)
